data_7133340
loop_
_publ_author_name
'Xu, Cheng'
'Zhao, Sixuan'
'Zhang, Heng'
'Peng, Qian'
'Chen, Yaofeng'

_publ_section_title
;
 Yb/Si frustrated Lewis pairs with a labile naphthalenyl bridge.
;
_journal_issue 64
_journal_name_full 'Chemical communications (Cambridge, England)'
_journal_page_first 8411
_journal_page_last 8414
_journal_paper_doi 10.1039/d4cc03009e
_journal_volume 60
_journal_year 2024
_chemical_formula_moiety 'C47 H82 N4 Si4 Yb'
_chemical_formula_sum 'C47 H82 N4 Si4 Yb'
_chemical_formula_weight 988.56
_space_group_crystal_system orthorhombic
_space_group_IT_number 61
_space_group_name_Hall '-P 2ac 2ab'
_space_group_name_H-M_alt 'P b c a'
_atom_sites_solution_hydrogens geom
_atom_sites_solution_primary dual
_audit_creation_date 2021-09-26
_audit_creation_method
;
Olex2 1.5
(compiled 2021.08.20 svn.r13c46975 for OlexSys, GUI svn.r6396)
;
_audit_update_record
;
2023-12-26 deposited with the CCDC.	2024-07-15 downloaded from the CCDC.
;
_cell_angle_alpha 90
_cell_angle_beta 90
_cell_angle_gamma 90
_cell_formula_units_Z 8
_cell_length_a 17.9657(8)
_cell_length_b 22.4892(10)
_cell_length_c 28.4392(14)
_cell_measurement_reflns_used 9874
_cell_measurement_temperature 169.98
_cell_measurement_theta_max 53.77
_cell_measurement_theta_min 2.70
_cell_volume 11490.4(9)
_computing_cell_refinement 'SAINT v8.37A (Bruker, 2015)'
_computing_data_reduction 'SAINT v8.37A (Bruker, 2015)'
_computing_molecular_graphics 'Olex2 1.5 (Dolomanov et al., 2009)'
_computing_publication_material 'Olex2 1.5 (Dolomanov et al., 2009)'
_computing_structure_refinement 'SHELXL 2018/3 (Sheldrick, 2015)'
_computing_structure_solution 'SHELXT  (Sheldrick, 2015)'
_diffrn_ambient_temperature 169.98
_diffrn_measured_fraction_theta_full 0.999
_diffrn_measured_fraction_theta_max 0.992
_diffrn_measurement_device_type 'Bruker D8 Venture'
_diffrn_measurement_method '\f and \w scans'
_diffrn_radiation_type GaK\a
_diffrn_radiation_wavelength 1.34139
_diffrn_reflns_av_R_equivalents 0.1526
_diffrn_reflns_av_unetI/netI 0.0870
_diffrn_reflns_Laue_measured_fraction_full 0.999
_diffrn_reflns_Laue_measured_fraction_max 0.992
_diffrn_reflns_limit_h_max 16
_diffrn_reflns_limit_h_min -21
_diffrn_reflns_limit_k_max 27
_diffrn_reflns_limit_k_min -19
_diffrn_reflns_limit_l_max 26
_diffrn_reflns_limit_l_min -34
_diffrn_reflns_number 107233
_diffrn_reflns_point_group_measured_fraction_full 0.999
_diffrn_reflns_point_group_measured_fraction_max 0.992
_diffrn_reflns_theta_full 53.594
_diffrn_reflns_theta_max 55.217
_diffrn_reflns_theta_min 2.703
_diffrn_source_current 2.86
_diffrn_source_power 0.1995708
_diffrn_source_voltage 69.78
_diffrn_standards_number 0
_exptl_absorpt_coefficient_mu 6.051
_exptl_absorpt_correction_T_max 0.7508
_exptl_absorpt_correction_T_min 0.3773
_exptl_absorpt_correction_type multi-scan
_exptl_absorpt_process_details
'SADABS-2016/2 (Bruker,2016/2) was used for absorption correction. wR2(int) was 0.1802 before and 0.0795 after correction. The Ratio of minimum to maximum transmission is 0.5386. The \l/2 correction factor is Not present.'
_exptl_crystal_colour red
_exptl_crystal_colour_primary red
_exptl_crystal_density_diffrn 1.143
_exptl_crystal_description block
_exptl_crystal_F_000 4144
_exptl_crystal_size_max 0.08
_exptl_crystal_size_mid 0.06
_exptl_crystal_size_min 0.05
_refine_diff_density_max 1.647
_refine_diff_density_min -1.215
_refine_diff_density_rms 0.106
_refine_ls_extinction_method none
_refine_ls_goodness_of_fit_ref 1.121
_refine_ls_hydrogen_treatment constr
_refine_ls_matrix_type full
_refine_ls_number_parameters 525
_refine_ls_number_reflns 10961
_refine_ls_number_restraints 0
_refine_ls_restrained_S_all 1.121
_refine_ls_R_factor_all 0.1254
_refine_ls_R_factor_gt 0.0672
_refine_ls_shift/su_max 0.009
_refine_ls_shift/su_mean 0.000
_refine_ls_structure_factor_coef Fsqd
_refine_ls_weighting_details 'w=1/[\s^2^(Fo^2^)+(0.1000P)^2^] where P=(Fo^2^+2Fc^2^)/3'
_refine_ls_weighting_scheme calc
_refine_ls_wR_factor_gt 0.1726
_refine_ls_wR_factor_ref 0.2026
_reflns_Friedel_coverage 0.000
_reflns_number_gt 6275
_reflns_number_total 10961
_reflns_threshold_expression 'I > 2\s(I)'
_cod_data_source_file d4cc03009e2.cif
_cod_data_source_block mj20008_0m
_cod_depositor_comments 'Adding full bibliography for 7133340--7133344.cif.'
_cod_database_code 7133340
_shelx_shelxl_version_number 2018/3
_shelx_space_group_comment
;
The symmetry employed for this shelxl refinement is uniquely defined
by the following loop, which should always be used as a source of
symmetry information in preference to the above space-group names.
They are only intended as comments.
;
_shelx_estimated_absorpt_t_max 0.752
_shelx_estimated_absorpt_t_min 0.643
_olex2_refinement_description
;
1. Fixed Uiso
 At 1.2 times of:
  All C(H) groups, All C(H,H) groups
 At 1.5 times of:
  All C(H,H,H) groups
2.a Ternary CH refined with riding coordinates:
 C22(H22), C25(H25), C28(H28), C29(H29), C31(H31)
2.b Secondary CH2 refined with riding coordinates:
 C6(H6A,H6B), C7(H7A,H7B), C8(H8A,H8B), C9(H9A,H9B)
2.c Aromatic/amide H refined with riding coordinates:
 C3(H3), C18(H18), C19(H19), C20(H20), C30(H30), C33(H33), C34(H34), C35(H35),
 C36(H36)
2.d Idealised Me refined as rotating group:
 C1(H1A,H1B,H1C), C10(H10A,H10B,H10C), C11(H11A,H11B,H11C), C12(H12A,H12B,
 H12C), C13(H13A,H13B,H13C), C14(H14A,H14B,H14C), C15(H15A,H15B,H15C), C23(H23A,
 H23B,H23C), C24(H24A,H24B,H24C), C26(H26A,H26B,H26C), C27(H27A,H27B,H27C),
 C39(H39A,H39B,H39C), C40(H40A,H40B,H40C), C41(H41A,H41B,H41C), C42(H42A,H42B,
 H42C), C43(H43A,H43B,H43C), C44(H44A,H44B,H44C), C45(H45A,H45B,H45C), C46(H46A,
 H46B,H46C), C47(H47A,H47B,H47C)
;
_olex2_submission_special_instructions 'No special instructions were received'

loop_
_space_group_symop_operation_xyz
'x, y, z'
'-x+1/2, -y, z+1/2'
'-x, y+1/2, -z+1/2'
'x+1/2, -y+1/2, -z'
'-x, -y, -z'
'x-1/2, y, -z-1/2'
'x, -y-1/2, z-1/2'
'-x-1/2, y-1/2, z'

loop_
_atom_site_label
_atom_site_type_symbol
_atom_site_fract_x
_atom_site_fract_y
_atom_site_fract_z
_atom_site_U_iso_or_equiv
_atom_site_adp_type
_atom_site_occupancy
_atom_site_site_symmetry_order
_atom_site_calc_flag
_atom_site_refinement_flags_posn
_atom_site_refinement_flags_adp
_atom_site_refinement_flags_occupancy
_atom_site_disorder_assembly
_atom_site_disorder_group
Yb1 Yb 0.58390(2) 0.62302(2) 0.28779(2) 0.04308(16) Uani 1 1 d . . . . .
Si1 Si 0.47205(11) 0.70277(9) 0.37761(6) 0.0476(5) Uani 1 1 d . . . . .
Si2 Si 0.50628(16) 0.71292(12) 0.48231(8) 0.0829(8) Uani 1 1 d . . . . .
Si3 Si 0.34288(15) 0.73629(14) 0.45911(8) 0.0858(9) Uani 1 1 d . . . . .
Si4 Si 0.46267(18) 0.82584(11) 0.42625(8) 0.0852(8) Uani 1 1 d . . . . .
N1 N 0.6013(3) 0.5171(3) 0.27574(18) 0.0421(14) Uani 1 1 d . . . . .
N2 N 0.6350(3) 0.6157(2) 0.21092(17) 0.0462(15) Uani 1 1 d . . . . .
N3 N 0.6522(3) 0.7217(3) 0.26588(18) 0.0461(14) Uani 1 1 d . . . . .
N4 N 0.6964(3) 0.6357(3) 0.3412(2) 0.0507(15) Uani 1 1 d . . . . .
C1 C 0.5303(4) 0.4382(3) 0.2357(2) 0.0508(18) Uani 1 1 d . . . . .
H1A H 0.566439 0.408560 0.246514 0.076 Uiso 1 1 calc R U . . .
H1B H 0.515621 0.429098 0.203245 0.076 Uiso 1 1 calc R U . . .
H1C H 0.486268 0.437167 0.255989 0.076 Uiso 1 1 calc R U . . .
C2 C 0.5653(4) 0.4998(3) 0.2375(2) 0.0422(16) Uani 1 1 d . . . . .
C3 C 0.5560(4) 0.5335(3) 0.1961(2) 0.0485(18) Uani 1 1 d . . . . .
H3 H 0.515002 0.523135 0.176683 0.058 Uiso 1 1 calc R U . . .
C4 C 0.6016(4) 0.5818(3) 0.1802(2) 0.0469(18) Uani 1 1 d . . . . .
C5 C 0.6126(5) 0.5872(4) 0.1256(2) 0.062(2) Uani 1 1 d . . . . .
C6 C 0.6934(4) 0.6588(3) 0.1997(2) 0.0541(19) Uani 1 1 d . . . . .
H6A H 0.703231 0.658546 0.165443 0.065 Uiso 1 1 calc R U . . .
H6B H 0.739950 0.647951 0.216176 0.065 Uiso 1 1 calc R U . . .
C7 C 0.6686(4) 0.7205(3) 0.2149(2) 0.0549(19) Uani 1 1 d . . . . .
H7A H 0.708394 0.749611 0.207732 0.066 Uiso 1 1 calc R U . . .
H7B H 0.623588 0.732106 0.197060 0.066 Uiso 1 1 calc R U . . .
C8 C 0.7198(4) 0.7269(3) 0.2940(2) 0.057(2) Uani 1 1 d . . . . .
H8A H 0.733141 0.769381 0.297174 0.068 Uiso 1 1 calc R U . . .
H8B H 0.761169 0.706545 0.277557 0.068 Uiso 1 1 calc R U . . .
C9 C 0.7108(4) 0.7001(3) 0.3426(2) 0.060(2) Uani 1 1 d . . . . .
H9A H 0.756635 0.707496 0.360977 0.073 Uiso 1 1 calc R U . . .
H9B H 0.669054 0.720090 0.358838 0.073 Uiso 1 1 calc R U . . .
C10 C 0.7629(4) 0.6023(4) 0.3240(3) 0.066(2) Uani 1 1 d . . . . .
H10A H 0.754107 0.559456 0.327366 0.100 Uiso 1 1 calc R U . . .
H10B H 0.806640 0.613658 0.342468 0.100 Uiso 1 1 calc R U . . .
H10C H 0.771508 0.611706 0.290781 0.100 Uiso 1 1 calc R U . . .
C11 C 0.6798(5) 0.6153(3) 0.3888(2) 0.068(2) Uani 1 1 d . . . . .
H11A H 0.636997 0.637319 0.401183 0.103 Uiso 1 1 calc R U . . .
H11B H 0.723135 0.622191 0.409085 0.103 Uiso 1 1 calc R U . . .
H11C H 0.668258 0.572729 0.388230 0.103 Uiso 1 1 calc R U . . .
C12 C 0.6020(5) 0.7728(4) 0.2746(3) 0.063(2) Uani 1 1 d . . . . .
H12A H 0.590210 0.774973 0.308212 0.094 Uiso 1 1 calc R U . . .
H12B H 0.555943 0.767594 0.256599 0.094 Uiso 1 1 calc R U . . .
H12C H 0.626634 0.809635 0.264787 0.094 Uiso 1 1 calc R U . . .
C13 C 0.5958(4) 0.6519(4) 0.1086(3) 0.074(2) Uani 1 1 d . . . . .
H13A H 0.542583 0.660271 0.112382 0.111 Uiso 1 1 calc R U . . .
H13B H 0.609515 0.655820 0.075418 0.111 Uiso 1 1 calc R U . . .
H13C H 0.624727 0.680182 0.127409 0.111 Uiso 1 1 calc R U . . .
C14 C 0.6902(4) 0.5653(4) 0.1133(2) 0.073(2) Uani 1 1 d . . . . .
H14A H 0.727065 0.587535 0.131661 0.109 Uiso 1 1 calc R U . . .
H14B H 0.699358 0.571472 0.079711 0.109 Uiso 1 1 calc R U . . .
H14C H 0.694150 0.522883 0.120691 0.109 Uiso 1 1 calc R U . . .
C15 C 0.5581(5) 0.5474(4) 0.0977(3) 0.089(3) Uani 1 1 d . . . . .
H15A H 0.565764 0.505755 0.106541 0.134 Uiso 1 1 calc R U . . .
H15B H 0.567195 0.552257 0.063956 0.134 Uiso 1 1 calc R U . . .
H15C H 0.506788 0.559047 0.104963 0.134 Uiso 1 1 calc R U . . .
C16 C 0.6317(4) 0.4724(3) 0.3067(2) 0.0435(17) Uani 1 1 d . . . . .
C17 C 0.5914(4) 0.4521(3) 0.3456(2) 0.0503(19) Uani 1 1 d . . . . .
C18 C 0.6245(5) 0.4118(3) 0.3759(2) 0.058(2) Uani 1 1 d . . . . .
H18 H 0.598248 0.398769 0.402973 0.069 Uiso 1 1 calc R U . . .
C19 C 0.6954(5) 0.3904(3) 0.3672(3) 0.062(2) Uani 1 1 d . . . . .
H19 H 0.717818 0.363293 0.388623 0.075 Uiso 1 1 calc R U . . .
C20 C 0.7335(4) 0.4082(3) 0.3277(3) 0.059(2) Uani 1 1 d . . . . .
H20 H 0.781176 0.391866 0.321300 0.070 Uiso 1 1 calc R U . . .
C21 C 0.7029(4) 0.4499(3) 0.2970(2) 0.0482(17) Uani 1 1 d . . . . .
C22 C 0.7459(4) 0.4684(3) 0.2532(3) 0.0562(19) Uani 1 1 d . . . . .
H22 H 0.728047 0.508882 0.244049 0.067 Uiso 1 1 calc R U . . .
C23 C 0.7310(5) 0.4270(4) 0.2121(3) 0.074(2) Uani 1 1 d . . . . .
H23A H 0.744970 0.386323 0.220722 0.110 Uiso 1 1 calc R U . . .
H23B H 0.760423 0.439766 0.184873 0.110 Uiso 1 1 calc R U . . .
H23C H 0.677951 0.428204 0.204072 0.110 Uiso 1 1 calc R U . . .
C24 C 0.8293(4) 0.4725(4) 0.2610(3) 0.076(3) Uani 1 1 d . . . . .
H24A H 0.839391 0.496734 0.288891 0.114 Uiso 1 1 calc R U . . .
H24B H 0.852754 0.490802 0.233454 0.114 Uiso 1 1 calc R U . . .
H24C H 0.849711 0.432468 0.265624 0.114 Uiso 1 1 calc R U . . .
C25 C 0.5108(4) 0.4704(3) 0.3550(2) 0.060(2) Uani 1 1 d . . . . .
H25 H 0.494296 0.495445 0.327835 0.072 Uiso 1 1 calc R U . . .
C26 C 0.4580(5) 0.4176(4) 0.3581(3) 0.075(2) Uani 1 1 d . . . . .
H26A H 0.463210 0.393008 0.329798 0.112 Uiso 1 1 calc R U . . .
H26B H 0.406659 0.431924 0.360510 0.112 Uiso 1 1 calc R U . . .
H26C H 0.470232 0.393788 0.385891 0.112 Uiso 1 1 calc R U . . .
C27 C 0.5062(4) 0.5094(4) 0.3996(3) 0.076(2) Uani 1 1 d . . . . .
H27A H 0.517700 0.485132 0.427256 0.114 Uiso 1 1 calc R U . . .
H27B H 0.455819 0.525679 0.402553 0.114 Uiso 1 1 calc R U . . .
H27C H 0.542094 0.542037 0.397187 0.114 Uiso 1 1 calc R U . . .
C28 C 0.3940(3) 0.7211(3) 0.3335(2) 0.0406(16) Uani 1 1 d . . . . .
H28 H 0.356758 0.750472 0.345515 0.049 Uiso 1 1 calc R U . . .
C29 C 0.3852(4) 0.6583(3) 0.3544(2) 0.0440(16) Uani 1 1 d . . . . .
H29 H 0.343230 0.652178 0.377026 0.053 Uiso 1 1 calc R U . . .
C30 C 0.4024(3) 0.6097(3) 0.3234(2) 0.0425(17) Uani 1 1 d . . . . .
H30 H 0.393340 0.570508 0.334477 0.051 Uiso 1 1 calc R U . . .
C31 C 0.4309(4) 0.6158(3) 0.2790(2) 0.0426(18) Uani 1 1 d . . . . .
H31 H 0.414761 0.583308 0.257270 0.051 Uiso 1 1 calc R U . . .
C32 C 0.4303(3) 0.6750(3) 0.2564(2) 0.0403(16) Uani 1 1 d . . . . .
C33 C 0.4459(4) 0.6805(4) 0.2085(2) 0.0515(19) Uani 1 1 d . . . . .
H33 H 0.461715 0.646558 0.191330 0.062 Uiso 1 1 calc R U . . .
C34 C 0.4390(4) 0.7343(4) 0.1855(2) 0.055(2) Uani 1 1 d . . . . .
H34 H 0.451385 0.737813 0.153140 0.067 Uiso 1 1 calc R U . . .
C35 C 0.4135(4) 0.7829(4) 0.2104(2) 0.056(2) Uani 1 1 d . . . . .
H35 H 0.407080 0.819914 0.194772 0.067 Uiso 1 1 calc R U . . .
C36 C 0.3974(4) 0.7786(3) 0.2579(2) 0.0492(18) Uani 1 1 d . . . . .
H36 H 0.379717 0.812431 0.274462 0.059 Uiso 1 1 calc R U . . .
C37 C 0.4069(4) 0.7246(3) 0.2816(2) 0.0427(17) Uani 1 1 d . . . . .
C38 C 0.4420(4) 0.7459(3) 0.4362(2) 0.0484(18) Uani 1 1 d . . . . .
C39 C 0.5112(7) 0.6310(4) 0.4806(3) 0.101(4) Uani 1 1 d . . . . .
H39A H 0.485146 0.614593 0.507996 0.152 Uiso 1 1 calc R U . . .
H39B H 0.563378 0.618443 0.481259 0.152 Uiso 1 1 calc R U . . .
H39C H 0.487554 0.616524 0.451765 0.152 Uiso 1 1 calc R U . . .
C40 C 0.4828(6) 0.7297(4) 0.5458(2) 0.089(3) Uani 1 1 d . . . . .
H40A H 0.479913 0.772838 0.550299 0.134 Uiso 1 1 calc R U . . .
H40B H 0.521536 0.713262 0.566288 0.134 Uiso 1 1 calc R U . . .
H40C H 0.434728 0.711667 0.553731 0.134 Uiso 1 1 calc R U . . .
C41 C 0.6064(5) 0.7420(5) 0.4720(3) 0.117(4) Uani 1 1 d . . . . .
H41A H 0.623273 0.730136 0.440643 0.175 Uiso 1 1 calc R U . . .
H41B H 0.639751 0.725105 0.495800 0.175 Uiso 1 1 calc R U . . .
H41C H 0.606794 0.785461 0.474468 0.175 Uiso 1 1 calc R U . . .
C42 C 0.3250(6) 0.6589(5) 0.4828(3) 0.118(4) Uani 1 1 d . . . . .
H42A H 0.339174 0.629351 0.459124 0.177 Uiso 1 1 calc R U . . .
H42B H 0.271983 0.654520 0.490248 0.177 Uiso 1 1 calc R U . . .
H42C H 0.354502 0.652701 0.511391 0.177 Uiso 1 1 calc R U . . .
C43 C 0.3201(5) 0.7898(5) 0.5080(3) 0.111(4) Uani 1 1 d . . . . .
H43A H 0.361490 0.791119 0.530373 0.166 Uiso 1 1 calc R U . . .
H43B H 0.274830 0.776657 0.524145 0.166 Uiso 1 1 calc R U . . .
H43C H 0.312054 0.829594 0.494798 0.166 Uiso 1 1 calc R U . . .
C44 C 0.2639(4) 0.7501(4) 0.4167(3) 0.087(3) Uani 1 1 d . . . . .
H44A H 0.271758 0.788169 0.400678 0.131 Uiso 1 1 calc R U . . .
H44B H 0.216789 0.751319 0.434018 0.131 Uiso 1 1 calc R U . . .
H44C H 0.262268 0.718009 0.393432 0.131 Uiso 1 1 calc R U . . .
C45 C 0.3770(8) 0.8664(4) 0.3969(4) 0.124(4) Uani 1 1 d . . . . .
H45A H 0.369210 0.850569 0.365144 0.187 Uiso 1 1 calc R U . . .
H45B H 0.386944 0.909157 0.395054 0.187 Uiso 1 1 calc R U . . .
H45C H 0.332275 0.859516 0.415860 0.187 Uiso 1 1 calc R U . . .
C46 C 0.4821(5) 0.8711(3) 0.4807(3) 0.073(3) Uani 1 1 d . . . . .
H46A H 0.443411 0.863438 0.504174 0.109 Uiso 1 1 calc R U . . .
H46B H 0.482323 0.913469 0.472598 0.109 Uiso 1 1 calc R U . . .
H46C H 0.530770 0.859940 0.493527 0.109 Uiso 1 1 calc R U . . .
C47 C 0.5396(6) 0.8410(5) 0.3848(3) 0.114(4) Uani 1 1 d . . . . .
H47A H 0.584377 0.819746 0.395152 0.171 Uiso 1 1 calc R U . . .
H47B H 0.549723 0.883791 0.384090 0.171 Uiso 1 1 calc R U . . .
H47C H 0.525590 0.827424 0.353313 0.171 Uiso 1 1 calc R U . . .

loop_
_atom_site_aniso_label
_atom_site_aniso_U_11
_atom_site_aniso_U_22
_atom_site_aniso_U_33
_atom_site_aniso_U_23
_atom_site_aniso_U_13
_atom_site_aniso_U_12
Yb1 0.0554(3) 0.0385(3) 0.0354(2) 0.00200(16) 0.00166(16) -0.00269(18)
Si1 0.0602(12) 0.0522(13) 0.0304(9) -0.0050(9) -0.0030(8) -0.0049(10)
Si2 0.124(2) 0.083(2) 0.0413(11) -0.0086(12) -0.0117(13) 0.0168(16)
Si3 0.0831(18) 0.116(2) 0.0584(14) -0.0301(15) 0.0053(12) -0.0100(16)
Si4 0.147(3) 0.0603(17) 0.0487(13) -0.0128(12) 0.0133(14) -0.0159(17)
N1 0.053(3) 0.036(4) 0.037(3) 0.003(3) -0.003(2) -0.001(3)
N2 0.061(4) 0.040(4) 0.037(3) 0.004(3) 0.000(3) -0.002(3)
N3 0.060(4) 0.038(4) 0.041(3) 0.002(3) 0.004(3) -0.009(3)
N4 0.050(3) 0.053(4) 0.049(3) -0.001(3) -0.005(3) -0.003(3)
C1 0.059(5) 0.046(5) 0.048(4) 0.002(3) -0.002(3) -0.003(4)
C2 0.052(4) 0.037(4) 0.037(4) 0.001(3) 0.001(3) -0.001(3)
C3 0.064(4) 0.048(5) 0.034(3) -0.004(3) -0.011(3) 0.007(4)
C4 0.064(5) 0.039(5) 0.038(4) 0.007(3) 0.000(3) 0.005(4)
C5 0.095(6) 0.049(5) 0.041(4) 0.007(4) -0.005(4) -0.008(5)
C6 0.069(5) 0.050(5) 0.043(4) -0.003(4) 0.010(4) -0.007(4)
C7 0.070(5) 0.044(5) 0.051(4) 0.003(4) 0.007(4) -0.011(4)
C8 0.064(5) 0.048(5) 0.058(5) -0.004(4) -0.004(4) -0.004(4)
C9 0.067(5) 0.067(6) 0.047(4) -0.011(4) -0.012(4) -0.012(4)
C10 0.063(5) 0.061(5) 0.076(5) -0.001(5) -0.002(4) -0.006(4)
C11 0.087(6) 0.071(6) 0.047(4) 0.005(4) -0.002(4) -0.011(5)
C12 0.081(6) 0.046(5) 0.061(5) 0.008(4) 0.006(4) -0.008(4)
C13 0.103(7) 0.076(6) 0.043(4) 0.012(4) 0.001(4) -0.005(5)
C14 0.098(6) 0.074(6) 0.047(4) -0.009(4) 0.022(4) 0.011(5)
C15 0.143(8) 0.083(7) 0.042(4) 0.005(5) -0.022(5) -0.026(6)
C16 0.058(5) 0.029(4) 0.043(4) -0.004(3) -0.003(3) -0.002(3)
C17 0.076(5) 0.042(5) 0.033(3) 0.002(3) -0.007(3) 0.000(4)
C18 0.083(6) 0.050(5) 0.041(4) 0.004(4) -0.008(4) 0.006(4)
C19 0.087(6) 0.046(5) 0.054(5) 0.004(4) -0.022(4) -0.001(4)
C20 0.071(5) 0.036(5) 0.069(5) 0.000(4) -0.018(4) 0.005(4)
C21 0.056(4) 0.035(4) 0.054(4) 0.004(3) -0.005(3) -0.007(4)
C22 0.049(4) 0.046(5) 0.073(5) 0.003(4) 0.009(4) -0.002(4)
C23 0.073(6) 0.078(7) 0.069(5) -0.010(5) 0.012(4) 0.009(5)
C24 0.066(6) 0.057(6) 0.105(7) 0.000(5) 0.011(5) -0.001(4)
C25 0.080(6) 0.049(5) 0.050(4) 0.015(4) 0.010(4) 0.013(4)
C26 0.072(6) 0.073(7) 0.079(6) 0.009(5) -0.001(5) -0.002(5)
C27 0.080(6) 0.082(7) 0.065(5) -0.002(5) 0.012(4) 0.000(5)
C28 0.048(4) 0.039(4) 0.034(3) -0.004(3) -0.005(3) 0.001(3)
C29 0.052(4) 0.039(4) 0.040(4) 0.001(3) 0.002(3) -0.006(4)
C30 0.050(4) 0.034(4) 0.044(4) 0.005(3) -0.005(3) -0.003(3)
C31 0.056(4) 0.036(4) 0.036(3) -0.003(3) -0.008(3) -0.002(3)
C32 0.053(4) 0.038(4) 0.030(3) -0.004(3) -0.001(3) -0.002(3)
C33 0.067(5) 0.050(5) 0.037(4) -0.010(4) 0.000(3) -0.005(4)
C34 0.071(5) 0.061(6) 0.035(4) 0.011(4) -0.004(3) -0.001(4)
C35 0.068(5) 0.053(5) 0.047(4) 0.016(4) -0.014(4) -0.004(4)
C36 0.064(5) 0.041(5) 0.043(4) -0.003(3) -0.008(3) 0.006(4)
C37 0.051(4) 0.042(5) 0.035(3) -0.006(3) 0.001(3) 0.001(3)
C38 0.066(4) 0.043(4) 0.036(3) -0.010(3) -0.001(3) -0.006(4)
C39 0.172(10) 0.077(7) 0.055(5) 0.003(5) -0.019(6) 0.045(6)
C40 0.148(9) 0.087(7) 0.033(4) -0.016(4) -0.009(5) -0.008(6)
C41 0.067(6) 0.192(13) 0.091(7) -0.059(8) -0.022(5) 0.000(7)
C42 0.162(10) 0.106(9) 0.085(7) -0.003(7) 0.037(7) -0.059(8)
C43 0.071(6) 0.169(11) 0.092(7) -0.062(7) 0.003(5) -0.006(7)
C44 0.062(5) 0.130(9) 0.069(5) -0.047(6) -0.001(4) -0.006(5)
C45 0.211(13) 0.080(8) 0.082(7) -0.015(6) -0.047(8) 0.036(8)
C46 0.114(7) 0.059(6) 0.046(4) -0.012(4) 0.006(5) -0.011(5)
C47 0.180(10) 0.090(8) 0.073(6) -0.033(6) 0.050(7) -0.056(8)

loop_
_atom_type_symbol
_atom_type_description
_atom_type_scat_dispersion_real
_atom_type_scat_dispersion_imag
_atom_type_scat_source
C C 0.0148 0.0070 'International Tables Vol C Tables 4.2.6.8 and 6.1.1.4'
H H 0.0000 0.0000 'International Tables Vol C Tables 4.2.6.8 and 6.1.1.4'
N N 0.0253 0.0136 'International Tables Vol C Tables 4.2.6.8 and 6.1.1.4'
Si Si 0.2148 0.2488 'International Tables Vol C Tables 4.2.6.8 and 6.1.1.4'
Yb Yb -9.7556 10.2635 'International Tables Vol C Tables 4.2.6.8 and 6.1.1.4'

loop_
_geom_angle_atom_site_label_1
_geom_angle_atom_site_label_2
_geom_angle_atom_site_label_3
_geom_angle
_geom_angle_site_symmetry_1
_geom_angle_site_symmetry_3
_geom_angle_publ_flag
N1 Yb1 N3 137.71(18) . . ?
N1 Yb1 N4 95.26(18) . . ?
N1 Yb1 C2 23.37(16) . . ?
N1 Yb1 C31 93.32(19) . . ?
N1 Yb1 C32 116.13(17) . . ?
N2 Yb1 N1 75.67(18) . . ?
N2 Yb1 N3 69.98(18) . . ?
N2 Yb1 N4 104.50(19) . . ?
N2 Yb1 C2 63.95(18) . . ?
N2 Yb1 C31 107.3(2) . . ?
N2 Yb1 C32 95.99(18) . . ?
N3 Yb1 C2 133.81(17) . . ?
N3 Yb1 C31 119.71(19) . . ?
N3 Yb1 C32 91.68(18) . . ?
N4 Yb1 N3 70.98(18) . . ?
N4 Yb1 C2 117.11(18) . . ?
N4 Yb1 C31 148.23(19) . . ?
N4 Yb1 C32 146.05(17) . . ?
C31 Yb1 C2 78.52(19) . . ?
C31 Yb1 C32 28.20(18) . . ?
C32 Yb1 C2 96.10(17) . . ?
C28 Si1 C29 46.6(3) . . ?
C28 Si1 C38 104.0(3) . . ?
C29 Si1 C38 108.2(3) . . ?
C38 Si2 C41 109.2(4) . . ?
C39 Si2 C38 113.6(4) . . ?
C39 Si2 C40 103.5(4) . . ?
C39 Si2 C41 106.8(5) . . ?
C40 Si2 C38 116.5(4) . . ?
C40 Si2 C41 106.5(4) . . ?
C42 Si3 C38 112.6(4) . . ?
C43 Si3 C38 112.5(4) . . ?
C43 Si3 C42 106.7(5) . . ?
C43 Si3 C44 101.7(4) . . ?
C44 Si3 C38 117.7(3) . . ?
C44 Si3 C42 104.5(5) . . ?
C38 Si4 C45 110.8(4) . . ?
C38 Si4 C46 115.8(3) . . ?
C46 Si4 C45 104.0(4) . . ?
C47 Si4 C38 115.1(4) . . ?
C47 Si4 C45 103.2(5) . . ?
C47 Si4 C46 106.6(4) . . ?
C2 N1 Yb1 109.9(4) . . ?
C2 N1 C16 118.8(6) . . ?
C16 N1 Yb1 130.2(4) . . ?
C4 N2 Yb1 118.6(5) . . ?
C4 N2 C6 124.7(5) . . ?
C6 N2 Yb1 115.6(4) . . ?
C7 N3 Yb1 108.2(4) . . ?
C7 N3 C12 107.4(5) . . ?
C8 N3 Yb1 109.2(4) . . ?
C8 N3 C7 111.9(6) . . ?
C8 N3 C12 110.6(6) . . ?
C12 N3 Yb1 109.5(4) . . ?
C9 N4 Yb1 105.4(4) . . ?
C9 N4 C10 111.3(6) . . ?
C10 N4 Yb1 112.5(4) . . ?
C11 N4 Yb1 110.9(4) . . ?
C11 N4 C9 108.7(6) . . ?
C11 N4 C10 108.0(6) . . ?
H1A C1 H1B 109.5 . . ?
H1A C1 H1C 109.5 . . ?
H1B C1 H1C 109.5 . . ?
C2 C1 H1A 109.5 . . ?
C2 C1 H1B 109.5 . . ?
C2 C1 H1C 109.5 . . ?
N1 C2 Yb1 46.7(3) . . ?
N1 C2 C1 119.9(6) . . ?
N1 C2 C3 125.9(6) . . ?
C1 C2 Yb1 149.8(4) . . ?
C3 C2 Yb1 85.3(4) . . ?
C3 C2 C1 114.3(6) . . ?
C2 C3 H3 116.4 . . ?
C2 C3 C4 127.1(6) . . ?
C4 C3 H3 116.4 . . ?
N2 C4 C3 119.5(6) . . ?
N2 C4 C5 124.1(6) . . ?
C3 C4 C5 116.3(6) . . ?
C13 C5 C4 110.7(6) . . ?
C14 C5 C4 108.5(6) . . ?
C14 C5 C13 114.0(7) . . ?
C14 C5 C15 106.0(7) . . ?
C15 C5 C4 112.6(6) . . ?
C15 C5 C13 105.0(6) . . ?
N2 C6 H6A 109.8 . . ?
N2 C6 H6B 109.8 . . ?
N2 C6 C7 109.5(6) . . ?
H6A C6 H6B 108.2 . . ?
C7 C6 H6A 109.8 . . ?
C7 C6 H6B 109.8 . . ?
N3 C7 C6 110.7(6) . . ?
N3 C7 H7A 109.5 . . ?
N3 C7 H7B 109.5 . . ?
C6 C7 H7A 109.5 . . ?
C6 C7 H7B 109.5 . . ?
H7A C7 H7B 108.1 . . ?
N3 C8 H8A 109.1 . . ?
N3 C8 H8B 109.1 . . ?
N3 C8 C9 112.3(6) . . ?
H8A C8 H8B 107.9 . . ?
C9 C8 H8A 109.1 . . ?
C9 C8 H8B 109.1 . . ?
N4 C9 C8 112.8(6) . . ?
N4 C9 H9A 109.0 . . ?
N4 C9 H9B 109.0 . . ?
C8 C9 H9A 109.0 . . ?
C8 C9 H9B 109.0 . . ?
H9A C9 H9B 107.8 . . ?
N4 C10 H10A 109.5 . . ?
N4 C10 H10B 109.5 . . ?
N4 C10 H10C 109.5 . . ?
H10A C10 H10B 109.5 . . ?
H10A C10 H10C 109.5 . . ?
H10B C10 H10C 109.5 . . ?
N4 C11 H11A 109.5 . . ?
N4 C11 H11B 109.5 . . ?
N4 C11 H11C 109.5 . . ?
H11A C11 H11B 109.5 . . ?
H11A C11 H11C 109.5 . . ?
H11B C11 H11C 109.5 . . ?
N3 C12 H12A 109.5 . . ?
N3 C12 H12B 109.5 . . ?
N3 C12 H12C 109.5 . . ?
H12A C12 H12B 109.5 . . ?
H12A C12 H12C 109.5 . . ?
H12B C12 H12C 109.5 . . ?
C5 C13 H13A 109.5 . . ?
C5 C13 H13B 109.5 . . ?
C5 C13 H13C 109.5 . . ?
H13A C13 H13B 109.5 . . ?
H13A C13 H13C 109.5 . . ?
H13B C13 H13C 109.5 . . ?
C5 C14 H14A 109.5 . . ?
C5 C14 H14B 109.5 . . ?
C5 C14 H14C 109.5 . . ?
H14A C14 H14B 109.5 . . ?
H14A C14 H14C 109.5 . . ?
H14B C14 H14C 109.5 . . ?
C5 C15 H15A 109.5 . . ?
C5 C15 H15B 109.5 . . ?
C5 C15 H15C 109.5 . . ?
H15A C15 H15B 109.5 . . ?
H15A C15 H15C 109.5 . . ?
H15B C15 H15C 109.5 . . ?
C17 C16 N1 121.0(6) . . ?
C17 C16 C21 120.7(6) . . ?
C21 C16 N1 118.3(6) . . ?
C16 C17 C25 122.6(6) . . ?
C18 C17 C16 118.9(7) . . ?
C18 C17 C25 118.4(6) . . ?
C17 C18 H18 119.5 . . ?
C17 C18 C19 120.9(7) . . ?
C19 C18 H18 119.6 . . ?
C18 C19 H19 120.0 . . ?
C20 C19 C18 120.1(7) . . ?
C20 C19 H19 120.0 . . ?
C19 C20 H20 119.6 . . ?
C19 C20 C21 120.8(8) . . ?
C21 C20 H20 119.6 . . ?
C16 C21 C22 121.7(6) . . ?
C20 C21 C16 118.5(7) . . ?
C20 C21 C22 119.8(7) . . ?
C21 C22 H22 107.5 . . ?
C23 C22 C21 111.9(6) . . ?
C23 C22 H22 107.5 . . ?
C24 C22 C21 113.5(6) . . ?
C24 C22 H22 107.5 . . ?
C24 C22 C23 108.8(6) . . ?
C22 C23 H23A 109.5 . . ?
C22 C23 H23B 109.5 . . ?
C22 C23 H23C 109.5 . . ?
H23A C23 H23B 109.5 . . ?
H23A C23 H23C 109.5 . . ?
H23B C23 H23C 109.5 . . ?
C22 C24 H24A 109.5 . . ?
C22 C24 H24B 109.5 . . ?
C22 C24 H24C 109.5 . . ?
H24A C24 H24B 109.5 . . ?
H24A C24 H24C 109.5 . . ?
H24B C24 H24C 109.5 . . ?
C17 C25 H25 107.4 . . ?
C17 C25 C27 110.3(6) . . ?
C26 C25 C17 112.9(6) . . ?
C26 C25 H25 107.4 . . ?
C26 C25 C27 111.2(6) . . ?
C27 C25 H25 107.4 . . ?
C25 C26 H26A 109.5 . . ?
C25 C26 H26B 109.5 . . ?
C25 C26 H26C 109.5 . . ?
H26A C26 H26B 109.5 . . ?
H26A C26 H26C 109.5 . . ?
H26B C26 H26C 109.5 . . ?
C25 C27 H27A 109.5 . . ?
C25 C27 H27B 109.5 . . ?
C25 C27 H27C 109.5 . . ?
H27A C27 H27B 109.5 . . ?
H27A C27 H27C 109.5 . . ?
H27B C27 H27C 109.5 . . ?
Si1 C28 H28 113.9 . . ?
C29 C28 Si1 68.1(3) . . ?
C29 C28 H28 113.9 . . ?
C37 C28 Si1 122.7(5) . . ?
C37 C28 H28 113.9 . . ?
C37 C28 C29 116.4(6) . . ?
Si1 C29 H29 116.9 . . ?
C28 C29 Si1 65.3(3) . . ?
C28 C29 H29 116.9 . . ?
C30 C29 Si1 114.9(5) . . ?
C30 C29 C28 116.0(6) . . ?
C30 C29 H29 116.9 . . ?
C29 C30 H30 117.6 . . ?
C31 C30 C29 124.7(6) . . ?
C31 C30 H30 117.6 . . ?
Yb1 C31 H31 112.8 . . ?
C30 C31 Yb1 107.1(4) . . ?
C30 C31 H31 112.8 . . ?
C30 C31 C32 119.2(6) . . ?
C32 C31 Yb1 89.6(4) . . ?
C32 C31 H31 112.8 . . ?
C31 C32 Yb1 62.2(3) . . ?
C33 C32 Yb1 97.7(4) . . ?
C33 C32 C31 120.2(6) . . ?
C37 C32 Yb1 114.9(4) . . ?
C37 C32 C31 120.1(6) . . ?
C37 C32 C33 119.4(6) . . ?
C32 C33 H33 119.2 . . ?
C34 C33 C32 121.5(7) . . ?
C34 C33 H33 119.2 . . ?
C33 C34 H34 120.6 . . ?
C35 C34 C33 118.7(6) . . ?
C35 C34 H34 120.6 . . ?
C34 C35 H35 119.5 . . ?
C34 C35 C36 120.9(7) . . ?
C36 C35 H35 119.5 . . ?
C35 C36 H36 119.8 . . ?
C35 C36 C37 120.4(7) . . ?
C37 C36 H36 119.8 . . ?
C32 C37 C28 120.8(6) . . ?
C32 C37 C36 119.0(6) . . ?
C36 C37 C28 120.1(6) . . ?
Si2 C38 Si1 102.8(3) . . ?
Si2 C38 Si3 106.7(3) . . ?
Si3 C38 Si1 118.7(3) . . ?
Si4 C38 Si1 106.8(3) . . ?
Si4 C38 Si2 111.2(4) . . ?
Si4 C38 Si3 110.3(4) . . ?
Si2 C39 H39A 109.5 . . ?
Si2 C39 H39B 109.5 . . ?
Si2 C39 H39C 109.5 . . ?
H39A C39 H39B 109.5 . . ?
H39A C39 H39C 109.5 . . ?
H39B C39 H39C 109.5 . . ?
Si2 C40 H40A 109.5 . . ?
Si2 C40 H40B 109.5 . . ?
Si2 C40 H40C 109.5 . . ?
H40A C40 H40B 109.5 . . ?
H40A C40 H40C 109.5 . . ?
H40B C40 H40C 109.5 . . ?
Si2 C41 H41A 109.5 . . ?
Si2 C41 H41B 109.5 . . ?
Si2 C41 H41C 109.5 . . ?
H41A C41 H41B 109.5 . . ?
H41A C41 H41C 109.5 . . ?
H41B C41 H41C 109.5 . . ?
Si3 C42 H42A 109.5 . . ?
Si3 C42 H42B 109.5 . . ?
Si3 C42 H42C 109.5 . . ?
H42A C42 H42B 109.5 . . ?
H42A C42 H42C 109.5 . . ?
H42B C42 H42C 109.5 . . ?
Si3 C43 H43A 109.5 . . ?
Si3 C43 H43B 109.5 . . ?
Si3 C43 H43C 109.5 . . ?
H43A C43 H43B 109.5 . . ?
H43A C43 H43C 109.5 . . ?
H43B C43 H43C 109.5 . . ?
Si3 C44 H44A 109.5 . . ?
Si3 C44 H44B 109.5 . . ?
Si3 C44 H44C 109.5 . . ?
H44A C44 H44B 109.5 . . ?
H44A C44 H44C 109.5 . . ?
H44B C44 H44C 109.5 . . ?
Si4 C45 H45A 109.5 . . ?
Si4 C45 H45B 109.5 . . ?
Si4 C45 H45C 109.5 . . ?
H45A C45 H45B 109.5 . . ?
H45A C45 H45C 109.5 . . ?
H45B C45 H45C 109.5 . . ?
Si4 C46 H46A 109.5 . . ?
Si4 C46 H46B 109.5 . . ?
Si4 C46 H46C 109.5 . . ?
H46A C46 H46B 109.5 . . ?
H46A C46 H46C 109.5 . . ?
H46B C46 H46C 109.5 . . ?
Si4 C47 H47A 109.5 . . ?
Si4 C47 H47B 109.5 . . ?
Si4 C47 H47C 109.5 . . ?
H47A C47 H47B 109.5 . . ?
H47A C47 H47C 109.5 . . ?
H47B C47 H47C 109.5 . . ?

loop_
_geom_bond_atom_site_label_1
_geom_bond_atom_site_label_2
_geom_bond_distance
_geom_bond_site_symmetry_2
_geom_bond_publ_flag
Yb1 N1 2.428(6) . ?
Yb1 N2 2.376(5) . ?
Yb1 N3 2.610(5) . ?
Yb1 N4 2.545(5) . ?
Yb1 C2 3.136(7) . ?
Yb1 C31 2.764(7) . ?
Yb1 C32 3.126(6) . ?
Si1 C28 1.926(6) . ?
Si1 C29 1.968(7) . ?
Si1 C38 2.001(7) . ?
Si2 C38 1.898(7) . ?
Si2 C39 1.844(9) . ?
Si2 C40 1.893(7) . ?
Si2 C41 1.936(10) . ?
Si3 C38 1.909(7) . ?
Si3 C42 1.895(10) . ?
Si3 C43 1.884(9) . ?
Si3 C44 1.887(8) . ?
Si4 C38 1.857(7) . ?
Si4 C45 1.974(11) . ?
Si4 C46 1.885(7) . ?
Si4 C47 1.848(9) . ?
N1 C2 1.323(8) . ?
N1 C16 1.444(8) . ?
N2 C4 1.306(8) . ?
N2 C6 1.464(9) . ?
N3 C7 1.480(8) . ?
N3 C8 1.460(8) . ?
N3 C12 1.482(9) . ?
N4 C9 1.471(9) . ?
N4 C10 1.494(10) . ?
N4 C11 1.461(9) . ?
C1 H1A 0.9800 . ?
C1 H1B 0.9800 . ?
C1 H1C 0.9800 . ?
C1 C2 1.523(9) . ?
C2 C3 1.411(9) . ?
C3 H3 0.9500 . ?
C3 C4 1.434(10) . ?
C4 C5 1.569(9) . ?
C5 C13 1.562(12) . ?
C5 C14 1.519(10) . ?
C5 C15 1.545(11) . ?
C6 H6A 0.9900 . ?
C6 H6B 0.9900 . ?
C6 C7 1.519(10) . ?
C7 H7A 0.9900 . ?
C7 H7B 0.9900 . ?
C8 H8A 0.9900 . ?
C8 H8B 0.9900 . ?
C8 C9 1.514(9) . ?
C9 H9A 0.9900 . ?
C9 H9B 0.9900 . ?
C10 H10A 0.9800 . ?
C10 H10B 0.9800 . ?
C10 H10C 0.9800 . ?
C11 H11A 0.9800 . ?
C11 H11B 0.9800 . ?
C11 H11C 0.9800 . ?
C12 H12A 0.9800 . ?
C12 H12B 0.9800 . ?
C12 H12C 0.9800 . ?
C13 H13A 0.9800 . ?
C13 H13B 0.9800 . ?
C13 H13C 0.9800 . ?
C14 H14A 0.9800 . ?
C14 H14B 0.9800 . ?
C14 H14C 0.9800 . ?
C15 H15A 0.9800 . ?
C15 H15B 0.9800 . ?
C15 H15C 0.9800 . ?
C16 C17 1.399(9) . ?
C16 C21 1.404(9) . ?
C17 C18 1.382(9) . ?
C17 C25 1.529(9) . ?
C18 H18 0.9500 . ?
C18 C19 1.385(10) . ?
C19 H19 0.9500 . ?
C19 C20 1.374(10) . ?
C20 H20 0.9500 . ?
C20 C21 1.395(9) . ?
C21 C22 1.523(9) . ?
C22 H22 1.0000 . ?
C22 C23 1.520(10) . ?
C22 C24 1.518(9) . ?
C23 H23A 0.9800 . ?
C23 H23B 0.9800 . ?
C23 H23C 0.9800 . ?
C24 H24A 0.9800 . ?
C24 H24B 0.9800 . ?
C24 H24C 0.9800 . ?
C25 H25 1.0000 . ?
C25 C26 1.523(11) . ?
C25 C27 1.543(10) . ?
C26 H26A 0.9800 . ?
C26 H26B 0.9800 . ?
C26 H26C 0.9800 . ?
C27 H27A 0.9800 . ?
C27 H27B 0.9800 . ?
C27 H27C 0.9800 . ?
C28 H28 1.0000 . ?
C28 C29 1.540(9) . ?
C28 C37 1.496(8) . ?
C29 H29 1.0000 . ?
C29 C30 1.439(9) . ?
C30 H30 0.9500 . ?
C30 C31 1.369(9) . ?
C31 H31 1.0000 . ?
C31 C32 1.477(9) . ?
C32 C33 1.398(8) . ?
C32 C37 1.391(9) . ?
C33 H33 0.9500 . ?
C33 C34 1.381(10) . ?
C34 H34 0.9500 . ?
C34 C35 1.381(11) . ?
C35 H35 0.9500 . ?
C35 C36 1.385(9) . ?
C36 H36 0.9500 . ?
C36 C37 1.400(10) . ?
C39 H39A 0.9800 . ?
C39 H39B 0.9800 . ?
C39 H39C 0.9800 . ?
C40 H40A 0.9800 . ?
C40 H40B 0.9800 . ?
C40 H40C 0.9800 . ?
C41 H41A 0.9800 . ?
C41 H41B 0.9800 . ?
C41 H41C 0.9800 . ?
C42 H42A 0.9800 . ?
C42 H42B 0.9800 . ?
C42 H42C 0.9800 . ?
C43 H43A 0.9800 . ?
C43 H43B 0.9800 . ?
C43 H43C 0.9800 . ?
C44 H44A 0.9800 . ?
C44 H44B 0.9800 . ?
C44 H44C 0.9800 . ?
C45 H45A 0.9800 . ?
C45 H45B 0.9800 . ?
C45 H45C 0.9800 . ?
C46 H46A 0.9800 . ?
C46 H46B 0.9800 . ?
C46 H46C 0.9800 . ?
C47 H47A 0.9800 . ?
C47 H47B 0.9800 . ?
C47 H47C 0.9800 . ?

loop_
_geom_torsion_atom_site_label_1
_geom_torsion_atom_site_label_2
_geom_torsion_atom_site_label_3
_geom_torsion_atom_site_label_4
_geom_torsion
_geom_torsion_site_symmetry_1
_geom_torsion_site_symmetry_2
_geom_torsion_site_symmetry_3
_geom_torsion_site_symmetry_4
_geom_torsion_publ_flag
Yb1 N1 C2 C1 -145.9(5) . . . . ?
Yb1 N1 C2 C3 34.9(8) . . . . ?
Yb1 N1 C16 C17 73.1(8) . . . . ?
Yb1 N1 C16 C21 -106.7(6) . . . . ?
Yb1 N2 C4 C3 -24.5(9) . . . . ?
Yb1 N2 C4 C5 160.3(5) . . . . ?
Yb1 N2 C6 C7 -46.9(7) . . . . ?
Yb1 N3 C7 C6 -40.0(7) . . . . ?
Yb1 N3 C8 C9 -33.3(7) . . . . ?
Yb1 N4 C9 C8 -54.4(7) . . . . ?
Yb1 C2 C3 C4 47.6(7) . . . . ?
Yb1 C31 C32 C33 82.5(6) . . . . ?
Yb1 C31 C32 C37 -104.1(6) . . . . ?
Yb1 C32 C33 C34 -124.0(7) . . . . ?
Yb1 C32 C37 C28 -60.9(7) . . . . ?
Yb1 C32 C37 C36 117.4(6) . . . . ?
Si1 C28 C29 C30 -106.9(6) . . . . ?
Si1 C28 C37 C32 62.5(8) . . . . ?
Si1 C28 C37 C36 -115.8(6) . . . . ?
Si1 C29 C30 C31 -68.0(8) . . . . ?
N1 C2 C3 C4 22.9(12) . . . . ?
N1 C16 C17 C18 -176.2(6) . . . . ?
N1 C16 C17 C25 6.5(10) . . . . ?
N1 C16 C21 C20 177.9(6) . . . . ?
N1 C16 C21 C22 -4.0(9) . . . . ?
N2 C4 C5 C13 -54.9(10) . . . . ?
N2 C4 C5 C14 71.0(9) . . . . ?
N2 C4 C5 C15 -172.0(7) . . . . ?
N2 C6 C7 N3 58.3(8) . . . . ?
N3 C8 C9 N4 63.1(8) . . . . ?
C1 C2 C3 C4 -156.4(7) . . . . ?
C2 N1 C16 C17 -94.0(8) . . . . ?
C2 N1 C16 C21 86.2(8) . . . . ?
C2 C3 C4 N2 -30.7(11) . . . . ?
C2 C3 C4 C5 144.9(7) . . . . ?
C3 C4 C5 C13 129.7(7) . . . . ?
C3 C4 C5 C14 -104.4(8) . . . . ?
C3 C4 C5 C15 12.6(10) . . . . ?
C4 N2 C6 C7 121.0(7) . . . . ?
C6 N2 C4 C3 168.0(7) . . . . ?
C6 N2 C4 C5 -7.2(11) . . . . ?
C7 N3 C8 C9 -153.1(6) . . . . ?
C8 N3 C7 C6 80.3(7) . . . . ?
C10 N4 C9 C8 67.8(8) . . . . ?
C11 N4 C9 C8 -173.4(6) . . . . ?
C12 N3 C7 C6 -158.1(6) . . . . ?
C12 N3 C8 C9 87.2(7) . . . . ?
C16 N1 C2 Yb1 169.6(7) . . . . ?
C16 N1 C2 C1 23.6(9) . . . . ?
C16 N1 C2 C3 -155.6(7) . . . . ?
C16 C17 C18 C19 -2.1(11) . . . . ?
C16 C17 C25 C26 122.2(8) . . . . ?
C16 C17 C25 C27 -112.7(7) . . . . ?
C16 C21 C22 C23 -91.3(8) . . . . ?
C16 C21 C22 C24 145.1(7) . . . . ?
C17 C16 C21 C20 -2.0(10) . . . . ?
C17 C16 C21 C22 176.2(6) . . . . ?
C17 C18 C19 C20 -1.1(11) . . . . ?
C18 C17 C25 C26 -55.1(9) . . . . ?
C18 C17 C25 C27 70.0(9) . . . . ?
C18 C19 C20 C21 2.8(11) . . . . ?
C19 C20 C21 C16 -1.3(10) . . . . ?
C19 C20 C21 C22 -179.4(7) . . . . ?
C20 C21 C22 C23 86.8(8) . . . . ?
C20 C21 C22 C24 -36.8(9) . . . . ?
C21 C16 C17 C18 3.6(10) . . . . ?
C21 C16 C17 C25 -173.6(6) . . . . ?
C25 C17 C18 C19 175.3(7) . . . . ?
C28 C29 C30 C31 5.3(10) . . . . ?
C29 C28 C37 C32 -17.5(9) . . . . ?
C29 C28 C37 C36 164.3(6) . . . . ?
C29 C30 C31 Yb1 86.1(7) . . . . ?
C29 C30 C31 C32 -13.4(10) . . . . ?
C30 C31 C32 Yb1 109.5(6) . . . . ?
C30 C31 C32 C33 -168.0(6) . . . . ?
C30 C31 C32 C37 5.4(9) . . . . ?
C31 C32 C33 C34 173.8(7) . . . . ?
C31 C32 C37 C28 10.1(9) . . . . ?
C31 C32 C37 C36 -171.6(6) . . . . ?
C32 C33 C34 C35 -2.2(11) . . . . ?
C33 C32 C37 C28 -176.4(6) . . . . ?
C33 C32 C37 C36 1.9(10) . . . . ?
C33 C34 C35 C36 1.9(11) . . . . ?
C34 C35 C36 C37 0.3(11) . . . . ?
C35 C36 C37 C28 176.1(6) . . . . ?
C35 C36 C37 C32 -2.2(10) . . . . ?
C37 C28 C29 Si1 116.8(5) . . . . ?
C37 C28 C29 C30 9.9(8) . . . . ?
C37 C32 C33 C34 0.3(11) . . . . ?
C39 Si2 C38 Si1 -47.2(5) . . . . ?
C39 Si2 C38 Si3 78.5(5) . . . . ?
C39 Si2 C38 Si4 -161.1(5) . . . . ?
C40 Si2 C38 Si1 -167.4(4) . . . . ?
C40 Si2 C38 Si3 -41.8(5) . . . . ?
C40 Si2 C38 Si4 78.6(5) . . . . ?
C41 Si2 C38 Si1 72.0(4) . . . . ?
C41 Si2 C38 Si3 -162.4(4) . . . . ?
C41 Si2 C38 Si4 -42.0(5) . . . . ?
C45 Si4 C38 Si1 88.6(5) . . . . ?
C45 Si4 C38 Si2 -159.9(4) . . . . ?
C45 Si4 C38 Si3 -41.7(5) . . . . ?
C46 Si4 C38 Si1 -153.2(4) . . . . ?
C46 Si4 C38 Si2 -41.7(6) . . . . ?
C46 Si4 C38 Si3 76.5(5) . . . . ?
C47 Si4 C38 Si1 -28.0(6) . . . . ?
C47 Si4 C38 Si2 83.5(5) . . . . ?
C47 Si4 C38 Si3 -158.3(5) . . . . ?

loop_
_smtbx_masks_void_nr
_smtbx_masks_void_average_x
_smtbx_masks_void_average_y
_smtbx_masks_void_average_z
_smtbx_masks_void_volume
_smtbx_masks_void_count_electrons
_smtbx_masks_void_content
1 0.414 0.000 0.000 547.4 100.7 ?
2 -0.647 0.000 0.500 547.4 100.7 ?
3 -0.387 0.500 0.500 547.4 100.7 ?
4 -0.499 0.500 0.000 547.4 100.7 ?
